data_7121235
loop_
_publ_author_name
'Foschi, Francesco'
'Roth, Torsten'
'Enders, Markus'
'Wadepohl, Hubert'
'Clot, Eric'
'Gade, Lutz H.'

_publ_section_title
;
 Isolation and structural characterization of a titanacyclopropane as key
 intermediate in the double aryl Grignard addition to
 2-(arylethynyl)pyridine derivatives.
;
_journal_issue 18
_journal_name_full 'Chemical communications (Cambridge, England)'
_journal_page_first 2228
_journal_page_last 2231
_journal_paper_doi 10.1039/c8cc00478a
_journal_volume 54
_journal_year 2018
_chemical_absolute_configuration unk
_chemical_formula_moiety 'C24 H16 F2 N2'
_chemical_formula_sum 'C24 H16 F2 N2'
_chemical_formula_weight 370.39
_space_group_crystal_system trigonal
_space_group_IT_number 145
_space_group_name_Hall 'P 32'
_space_group_name_H-M_alt 'P 32'
_symmetry_space_group_name_Hall 'P 32'
_symmetry_space_group_name_H-M 'P 32'
_atom_sites_solution_hydrogens geom
_atom_sites_solution_primary dual
_atom_sites_solution_secondary difmap
_audit_block_code ga_tro67
_audit_creation_date
;
'Thu Apr 10 16:53:26 2014'
;
_audit_creation_method
;
Olex2 1.2
(compiled Aug 10 2017 17:44:14 for OlexSys, GUI svn.r5381)
;
_audit_update_record
;
2018-01-17 deposited with the CCDC.
2018-02-05 downloaded from the CCDC.
;
_cell_angle_alpha 90
_cell_angle_beta 90
_cell_angle_gamma 120
_cell_formula_units_Z 9
_cell_length_a 28.9605(16)
_cell_length_b 28.9605(16)
_cell_length_c 5.6946(3)
_cell_measurement_reflns_used 3963
_cell_measurement_temperature 110(1)
_cell_measurement_theta_max 19.2960
_cell_measurement_theta_min 3.6490
_cell_volume 4136.2(4)
_computing_cell_refinement
;
CrysAlisPro, Agilent Technologies,
Version 1.171.37.31 (release 14-01-2014 CrysAlis171 .NET)
(compiled Jan 14 2014,18:38:05)
;
_computing_data_collection
;
CrysAlisPro, Agilent Technologies,
Version 1.171.37.31 (release 14-01-2014 CrysAlis171 .NET)
(compiled Jan 14 2014,18:38:05)
;
_computing_data_reduction
;
CrysAlisPro, Agilent Technologies,
Version 1.171.37.31 (release 14-01-2014 CrysAlis171 .NET)
(compiled Jan 14 2014,18:38:05)
;
_computing_molecular_graphics 'Olex2 (Dolomanov et al., 2009)'
_computing_publication_material 'encif (Wadepohl, 2009-17); encifer 1.5.2 (CCDC, 2016)'
_computing_structure_refinement 'ShelXL (Sheldrick, 2015)'
_computing_structure_solution 'SHELXD (Sheldrick, 2000-2008)'
_diffrn_ambient_environment 'perfluoro polyether oil / N~2~'
_diffrn_ambient_temperature 110(1)
_diffrn_detector 'CCD plate'
_diffrn_detector_area_resol_mean 7.9621
_diffrn_detector_type Eos
_diffrn_measured_fraction_theta_full 0.998
_diffrn_measured_fraction_theta_max 0.998
_diffrn_measurement_details
;
#__ type_ start__ end____ width___ exp.time_
  1 omega  -49.00    1.00   0.5000   15.0000
omega____ theta____ kappa____ phi______ frames
    -      -18.5380   77.0000 -120.0000 100

#__ type_ start__ end____ width___ exp.time_
  2 omega  -78.00   10.00   0.5000   15.0000
omega____ theta____ kappa____ phi______ frames
    -      -18.5380  -77.0000   30.0000 176

#__ type_ start__ end____ width___ exp.time_
  3 omega  -49.00  -23.00   0.5000   15.0000
omega____ theta____ kappa____ phi______ frames
    -      -18.5380   77.0000   60.0000 52

#__ type_ start__ end____ width___ exp.time_
  4 omega  -50.00   11.00   0.5000   15.0000
omega____ theta____ kappa____ phi______ frames
    -      -18.5380   79.0000  109.9258 122

#__ type_ start__ end____ width___ exp.time_
  5 omega    8.00   51.00   0.5000   15.0000
omega____ theta____ kappa____ phi______ frames
    -      -18.5380   77.0000   60.0000 86

#__ type_ start__ end____ width___ exp.time_
  6 omega   24.00   49.00   0.5000   15.0000
omega____ theta____ kappa____ phi______ frames
    -       18.6161  -77.0000 -150.0000 50

#__ type_ start__ end____ width___ exp.time_
  7 omega  -23.00   49.00   0.5000   15.0000
omega____ theta____ kappa____ phi______ frames
    -       18.6161  -77.0000  -60.0000 144

#__ type_ start__ end____ width___ exp.time_
  8 omega   -3.00   84.00   0.5000   15.0000
omega____ theta____ kappa____ phi______ frames
    -       18.6161   57.0000  -30.0000 174

#__ type_ start__ end____ width___ exp.time_
  9 omega  -50.00   12.00   0.5000   15.0000
omega____ theta____ kappa____ phi______ frames
    -       18.6161  -77.0000 -180.0000 124

#__ type_ start__ end____ width___ exp.time_
 10 omega  -52.00   49.00   0.5000   15.0000
omega____ theta____ kappa____ phi______ frames
    -       18.6161  -77.0000   30.0000 202

#__ type_ start__ end____ width___ exp.time_
 11 omega   -1.00   80.00   0.5000   15.0000
omega____ theta____ kappa____ phi______ frames
    -       18.6161   57.0000 -180.0000 162

#__ type_ start__ end____ width___ exp.time_
 12 omega    2.00   59.00   0.5000   15.0000
omega____ theta____ kappa____ phi______ frames
    -       18.6161   77.0000 -120.0000 114

#__ type_ start__ end____ width___ exp.time_
 13 omega  -25.00   74.00   0.5000   15.0000
omega____ theta____ kappa____ phi______ frames
    -       18.6161   19.0000  150.0000 198

#__ type_ start__ end____ width___ exp.time_
 14 omega   24.00   49.00   0.5000   15.0000
omega____ theta____ kappa____ phi______ frames
    -       18.6161  -77.0000  -30.0000 50

#__ type_ start__ end____ width___ exp.time_
 15 omega   21.00   50.00   0.5000   15.0000
omega____ theta____ kappa____ phi______ frames
    -       18.6161  -79.0000  155.8710 58

#__ type_ start__ end____ width___ exp.time_
 16 omega  -50.00    4.00   0.5000   15.0000
omega____ theta____ kappa____ phi______ frames
    -       18.6161  -57.0000  -90.0000 108

#__ type_ start__ end____ width___ exp.time_
 17 omega  -25.00   92.00   0.5000   15.0000
omega____ theta____ kappa____ phi______ frames
    -       18.6161   19.0000  -30.0000 234

;
_diffrn_measurement_device 'four-circle diffractometer'
_diffrn_measurement_device_type 'Agilent SuperNova, Dual, Cu at zero, Eos'
_diffrn_measurement_method '\w scans'
_diffrn_measurement_specimen_support 'polyimid foil'
_diffrn_orient_matrix_UB_11 0.0050120000
_diffrn_orient_matrix_UB_12 0.0266052000
_diffrn_orient_matrix_UB_13 -0.0010607000
_diffrn_orient_matrix_UB_21 -0.0276806000
_diffrn_orient_matrix_UB_22 -0.0094778000
_diffrn_orient_matrix_UB_23 0.0128754000
_diffrn_orient_matrix_UB_31 0.0029207000
_diffrn_orient_matrix_UB_32 0.0012136000
_diffrn_orient_matrix_UB_33 0.1238788000
_diffrn_radiation_monochromator mirror
_diffrn_radiation_probe x-ray
_diffrn_radiation_type 'Mo K\a'
_diffrn_radiation_wavelength 0.71073
_diffrn_reflns_av_R_equivalents 0.1830
_diffrn_reflns_av_unetI/netI 0.1180
_diffrn_reflns_Laue_measured_fraction_full 0.998
_diffrn_reflns_Laue_measured_fraction_max 0.998
_diffrn_reflns_limit_h_max 34
_diffrn_reflns_limit_h_min -34
_diffrn_reflns_limit_k_max 34
_diffrn_reflns_limit_k_min -34
_diffrn_reflns_limit_l_max 6
_diffrn_reflns_limit_l_min -6
_diffrn_reflns_number 76183
_diffrn_reflns_point_group_measured_fraction_full 0.998
_diffrn_reflns_point_group_measured_fraction_max 0.998
_diffrn_reflns_theta_full 25.155
_diffrn_reflns_theta_max 25.155
_diffrn_reflns_theta_min 3.249
_diffrn_source 'microfocus X-Ray tube'
_exptl_absorpt_coefficient_mu 0.093
_exptl_absorpt_correction_T_max 0.987
_exptl_absorpt_correction_T_min 0.956
_exptl_absorpt_correction_type multi-scan
_exptl_absorpt_process_details
;
CrysAlisPro, Agilent Technologies,
Version 1.171.37.31 (release 14-01-2014 CrysAlis171 .NET)
(compiled Jan 14 2014,18:38:05)
Empirical absorption correction using spherical harmonics,
 implemented in SCALE3 ABSPACK scaling algorithm.
Empirical absorption correction using spherical harmonics,
 implemented in SCALE3 ABSPACK scaling algorithm.
;
_exptl_crystal_colour colourless
_exptl_crystal_density_diffrn 1.338
_exptl_crystal_description needle
_exptl_crystal_F_000 1728
_exptl_crystal_size_max 0.291
_exptl_crystal_size_mid 0.056
_exptl_crystal_size_min 0.035
_refine_diff_density_max 0.353
_refine_diff_density_min -0.213
_refine_diff_density_rms 0.052
_refine_ls_abs_structure_details
;
 Flack x determined using 2389 quotients [(I+)-(I-)]/[(I+)+(I-)]
 (Parsons, Flack and Wagner, Acta Cryst. B69 (2013) 249-259).
;
_refine_ls_abs_structure_Flack 0.3(7)
_refine_ls_extinction_method none
_refine_ls_goodness_of_fit_ref 1.054
_refine_ls_hydrogen_treatment constr
_refine_ls_matrix_type full
_refine_ls_number_parameters 758
_refine_ls_number_reflns 9873
_refine_ls_number_restraints 1
_refine_ls_restrained_S_all 1.053
_refine_ls_R_factor_all 0.1034
_refine_ls_R_factor_gt 0.0742
_refine_ls_shift/su_max 0.000
_refine_ls_shift/su_mean 0.000
_refine_ls_structure_factor_coef Fsqd
_refine_ls_weighting_details 'w=1/[\s^2^(Fo^2^)+(0.0362P)^2^+0.1453P] where P=(Fo^2^+2Fc^2^)/3'
_refine_ls_weighting_scheme calc
_refine_ls_wR_factor_gt 0.1207
_refine_ls_wR_factor_ref 0.1330
_reflns_Friedel_coverage 1.000
_reflns_Friedel_fraction_full 0.997
_reflns_Friedel_fraction_max 0.997
_reflns_number_gt 7376
_reflns_number_total 9873
_reflns_threshold_expression 'I > 2\s(I)'
_cod_data_source_file c8cc00478a2.cif
_cod_data_source_block ga_tro67
_cod_depositor_comments 'Adding full bibliography for 7121234--7121240.cif.'
_cod_original_cell_volume 4136.3(5)
_cod_database_code 7121235
_audit_block_refno 2008
_audit_block_usercomment 'tr1218, needle, colourless'
_shelx_space_group_comment
;
The symmetry employed for this shelxl refinement is uniquely defined
by the following loop, which should always be used as a source of
symmetry information in preference to the above space-group names.
They are only intended as comments.
;
_shelx_estimated_absorpt_t_max 0.997
_shelx_estimated_absorpt_t_min 0.973
_shelxl_version_number 2018/1
_olex2_refinement_description
;
1. Twinned data refinement
 Scales: 0.921(2)
 0.079(2)
2. Fixed Uiso
 At 1.2 times of:
  All C(H) groups
3.a Aromatic/amide H refined with riding coordinates:
 C4(H4), C5(H5), C6(H6), C7(H7), C9(H9), C10(H10), C12(H12), C13(H13),
 C15(H15), C16(H16), C17(H17), C18(H18), C20(H20), C21(H21), C23(H23), C24(H24),
  C34(H34), C35(H35), C36(H36), C37(H37), C39(H39), C40(H40), C42(H42),
 C43(H43), C45(H45), C46(H46), C47(H47), C48(H48), C50(H50), C51(H51), C53(H53),
  C54(H54), C64(H64), C65(H65), C66(H66), C67(H67), C69(H69), C70(H70),
 C72(H72), C73(H73), C75(H75), C76(H76), C77(H77), C78(H78), C80(H80), C81(H81),
  C83(H83), C84(H84)
;
_olex2_submission_special_instructions 'No special instructions were received'
_cell_oxdiff_length_a 28.9472(11)
_cell_oxdiff_length_b 28.9603(13)
_cell_oxdiff_length_c 5.6949(2)
_cell_oxdiff_angle_alpha 90.001(4)
_cell_oxdiff_angle_beta 90.001(3)
_cell_oxdiff_angle_gamma 119.958(4)
_cell_oxdiff_volume 4136.3(3)
_cell_oxdiff_measurement_reflns_used 3963
_reflns_odcompleteness_completeness 87.99
_reflns_odcompleteness_theta 26.32
_reflns_odcompleteness_iscentric 1

loop_
_symmetry_equiv_pos_as_xyz
'x, y, z'
'-y, x-y, z+2/3'
'-x+y, -x, z+1/3'

loop_
_atom_site_label
_atom_site_type_symbol
_atom_site_fract_x
_atom_site_fract_y
_atom_site_fract_z
_atom_site_U_iso_or_equiv
_atom_site_adp_type
_atom_site_occupancy
_atom_site_site_symmetry_order
_atom_site_calc_flag
_atom_site_refinement_flags_posn
F1 F 0.13586(18) -0.07921(18) -1.1647(8) 0.0463(13) Uani 1 1 d .
F2 F -0.07745(19) -0.02822(19) -1.3260(9) 0.0485(13) Uani 1 1 d .
N1 N -0.0686(3) -0.3166(3) -1.0128(11) 0.0356(17) Uani 1 1 d .
N2 N -0.1955(2) -0.2638(3) -0.7680(10) 0.0298(16) Uani 1 1 d .
C1 C -0.0753(3) -0.2366(3) -0.9772(11) 0.0184(16) Uani 1 1 d .
C2 C -0.1157(3) -0.2270(3) -1.0054(11) 0.0181(16) Uani 1 1 d .
C3 C -0.0835(3) -0.2880(3) -0.8782(12) 0.0207(17) Uani 1 1 d .
C4 C -0.1051(3) -0.3047(3) -0.6554(12) 0.0253(18) Uani 1 1 d .
H4 H -0.114114 -0.283239 -0.561915 0.030 Uiso 1 1 calc R
C5 C -0.1130(3) -0.3527(3) -0.5722(15) 0.039(2) Uani 1 1 d .
H5 H -0.127842 -0.364725 -0.420390 0.047 Uiso 1 1 calc R
C6 C -0.0996(4) -0.3834(4) -0.7089(18) 0.048(3) Uani 1 1 d .
H6 H -0.105437 -0.416910 -0.655068 0.058 Uiso 1 1 calc R
C7 C -0.0773(4) -0.3639(3) -0.9271(17) 0.046(3) Uani 1 1 d .
H7 H -0.067590 -0.384778 -1.021448 0.055 Uiso 1 1 calc R
C8 C -0.0189(3) -0.1966(3) -1.0392(12) 0.0201(17) Uani 1 1 d .
C9 C 0.0209(3) -0.1848(3) -0.8721(12) 0.0197(16) Uani 1 1 d .
H9 H 0.011844 -0.203995 -0.728350 0.024 Uiso 1 1 calc R
C10 C 0.0731(3) -0.1457(3) -0.9128(12) 0.0258(18) Uani 1 1 d .
H10 H 0.099813 -0.137318 -0.797344 0.031 Uiso 1 1 calc R
C11 C 0.0854(3) -0.1192(3) -1.1229(13) 0.0223(18) Uani 1 1 d .
C12 C 0.0477(3) -0.1298(3) -1.2952(13) 0.0244(18) Uani 1 1 d .
H12 H 0.057406 -0.110761 -1.439324 0.029 Uiso 1 1 calc R
C13 C -0.0047(3) -0.1693(3) -1.2519(12) 0.0219(17) Uani 1 1 d .
H13 H -0.031159 -0.177654 -1.368889 0.026 Uiso 1 1 calc R
C14 C -0.1722(3) -0.2692(3) -0.9593(12) 0.0201(17) Uani 1 1 d .
C15 C -0.1981(3) -0.3103(3) -1.1155(13) 0.0300(19) Uani 1 1 d .
H15 H -0.180161 -0.312991 -1.249804 0.036 Uiso 1 1 calc R
C16 C -0.2519(3) -0.3486(3) -1.0734(14) 0.032(2) Uani 1 1 d .
H16 H -0.271089 -0.376991 -1.180765 0.039 Uiso 1 1 calc R
C17 C -0.2759(3) -0.3440(3) -0.8756(13) 0.0306(19) Uani 1 1 d .
H17 H -0.311907 -0.369607 -0.840333 0.037 Uiso 1 1 calc R
C18 C -0.2466(3) -0.3012(3) -0.7277(13) 0.0285(19) Uani 1 1 d .
H18 H -0.263369 -0.298079 -0.590243 0.034 Uiso 1 1 calc R
C19 C -0.1079(3) -0.1746(3) -1.0837(13) 0.0213(17) Uani 1 1 d .
C20 C -0.0753(3) -0.1279(3) -0.9573(13) 0.0240(17) Uani 1 1 d .
H20 H -0.059590 -0.130212 -0.814524 0.029 Uiso 1 1 calc R
C21 C -0.0655(3) -0.0790(3) -1.0346(14) 0.0295(19) Uani 1 1 d .
H21 H -0.044011 -0.047734 -0.945337 0.035 Uiso 1 1 calc R
C22 C -0.0874(3) -0.0763(3) -1.2428(14) 0.031(2) Uani 1 1 d .
C23 C -0.1201(3) -0.1205(3) -1.3749(13) 0.033(2) Uani 1 1 d .
H23 H -0.135244 -0.117369 -1.517972 0.040 Uiso 1 1 calc R
C24 C -0.1305(3) -0.1703(3) -1.2917(12) 0.0246(18) Uani 1 1 d .
H24 H -0.153333 -0.201501 -1.378694 0.030 Uiso 1 1 calc R
F31 F -0.57264(17) -0.45920(17) 0.1204(7) 0.0414(12) Uani 1 1 d .
F32 F -0.64010(18) -0.2527(2) 0.3235(8) 0.0492(14) Uani 1 1 d .
N31 N -0.3483(2) -0.2439(2) -0.0409(10) 0.0268(15) Uani 1 1 d .
N32 N -0.4084(2) -0.1229(2) -0.2740(10) 0.0273(15) Uani 1 1 d .
C31 C -0.4313(3) -0.2435(3) -0.0775(11) 0.0184(16) Uani 1 1 d .
C32 C -0.4416(3) -0.2035(3) -0.0452(11) 0.0181(16) Uani 1 1 d .
C33 C -0.3795(3) -0.2330(3) -0.1801(13) 0.0213(17) Uani 1 1 d .
C34 C -0.3650(3) -0.2153(3) -0.4078(12) 0.0245(18) Uani 1 1 d .
H34 H -0.387898 -0.208864 -0.504215 0.029 Uiso 1 1 calc R
C35 C -0.3173(3) -0.2072(3) -0.4944(13) 0.031(2) Uani 1 1 d .
H35 H -0.307418 -0.195842 -0.652078 0.037 Uiso 1 1 calc R
C36 C -0.2841(3) -0.2154(3) -0.3540(14) 0.031(2) Uani 1 1 d .
H36 H -0.250358 -0.208660 -0.409212 0.038 Uiso 1 1 calc R
C37 C -0.3011(3) -0.2341(3) -0.1271(14) 0.0299(19) Uani 1 1 d .
H37 H -0.278156 -0.240138 -0.028606 0.036 Uiso 1 1 calc R
C38 C -0.4691(3) -0.3007(3) -0.0215(12) 0.0174(16) Uani 1 1 d .
C39 C -0.4776(3) -0.3394(3) -0.1822(12) 0.0202(17) Uani 1 1 d .
H39 H -0.458845 -0.329367 -0.327061 0.024 Uiso 1 1 calc R
C40 C -0.5128(3) -0.3927(3) -0.1386(12) 0.0225(17) Uani 1 1 d .
H40 H -0.518910 -0.419049 -0.253042 0.027 Uiso 1 1 calc R
C41 C -0.5384(3) -0.4066(3) 0.0713(12) 0.0230(18) Uani 1 1 d .
C42 C -0.5308(3) -0.3696(3) 0.2421(12) 0.0246(18) Uani 1 1 d .
H42 H -0.548992 -0.380400 0.388229 0.029 Uiso 1 1 calc R
C43 C -0.4960(3) -0.3161(3) 0.1945(12) 0.0218(17) Uani 1 1 d .
H43 H -0.490291 -0.289896 0.308617 0.026 Uiso 1 1 calc R
C44 C -0.3997(3) -0.1469(3) -0.0888(12) 0.0190(16) Uani 1 1 d .
C45 C -0.3564(3) -0.1203(3) 0.0546(13) 0.0265(18) Uani 1 1 d .
H45 H -0.352130 -0.137864 0.186591 0.032 Uiso 1 1 calc R
C46 C -0.3183(3) -0.0672(3) 0.0077(14) 0.034(2) Uani 1 1 d .
H46 H -0.287742 -0.048420 0.104439 0.040 Uiso 1 1 calc R
C47 C -0.3265(3) -0.0431(3) -0.1821(12) 0.0250(18) Uani 1 1 d .
H47 H -0.301747 -0.006976 -0.218992 0.030 Uiso 1 1 calc R
C48 C -0.3710(3) -0.0719(3) -0.3179(14) 0.033(2) Uani 1 1 d .
H48 H -0.375741 -0.054968 -0.451049 0.039 Uiso 1 1 calc R
C49 C -0.4941(3) -0.2133(3) 0.0427(12) 0.0222(17) Uani 1 1 d .
C50 C -0.5414(3) -0.2485(3) -0.0731(12) 0.0229(17) Uani 1 1 d .
H50 H -0.539552 -0.263582 -0.218569 0.028 Uiso 1 1 calc R
C51 C -0.5903(3) -0.2618(3) 0.0180(13) 0.0292(19) Uani 1 1 d .
H51 H -0.622252 -0.285706 -0.061962 0.035 Uiso 1 1 calc R
C52 C -0.5915(3) -0.2392(3) 0.2302(15) 0.034(2) Uani 1 1 d .
C53 C -0.5464(3) -0.2032(3) 0.3494(13) 0.033(2) Uani 1 1 d .
H53 H -0.548657 -0.187505 0.492366 0.040 Uiso 1 1 calc R
C54 C -0.4976(3) -0.1907(3) 0.2522(13) 0.0258(18) Uani 1 1 d .
H54 H -0.465757 -0.166077 0.331071 0.031 Uiso 1 1 calc R
F61 F -0.18982(16) -0.45353(17) -0.1997(7) 0.0355(11) Uani 1 1 d .
F62 F -0.4142(2) -0.71187(18) -0.0194(8) 0.0518(14) Uani 1 1 d .
N61 N -0.3792(2) -0.4074(2) -0.3574(10) 0.0249(15) Uani 1 1 d .
N62 N -0.5221(3) -0.5842(3) -0.6022(11) 0.0311(16) Uani 1 1 d .
C61 C -0.3984(3) -0.4984(3) -0.3950(11) 0.0176(16) Uani 1 1 d .
C62 C -0.4421(3) -0.5469(3) -0.3665(11) 0.0208(17) Uani 1 1 d .
C63 C -0.4016(3) -0.4522(3) -0.4937(12) 0.0191(16) Uani 1 1 d .
C64 C -0.4234(3) -0.4545(3) -0.7119(12) 0.0254(18) Uani 1 1 d .
H64 H -0.438893 -0.486473 -0.801492 0.030 Uiso 1 1 calc R
C65 C -0.4220(3) -0.4096(4) -0.7959(13) 0.033(2) Uani 1 1 d .
H65 H -0.436141 -0.410045 -0.946909 0.040 Uiso 1 1 calc R
C66 C -0.4001(3) -0.3635(3) -0.6629(15) 0.036(2) Uani 1 1 d .
H66 H -0.398925 -0.332071 -0.719661 0.043 Uiso 1 1 calc R
C67 C -0.3801(3) -0.3649(3) -0.4446(15) 0.035(2) Uani 1 1 d .
H67 H -0.366159 -0.333684 -0.350182 0.043 Uiso 1 1 calc R
C68 C -0.3429(3) -0.4866(3) -0.3379(11) 0.0192(16) Uani 1 1 d .
C69 C -0.3021(3) -0.4602(3) -0.5006(12) 0.0190(16) Uani 1 1 d .
H69 H -0.309963 -0.449210 -0.645316 0.023 Uiso 1 1 calc R
C70 C -0.2510(3) -0.4494(3) -0.4591(12) 0.0229(17) Uani 1 1 d .
H70 H -0.223757 -0.432277 -0.573725 0.027 Uiso 1 1 calc R
C71 C -0.2408(3) -0.4643(3) -0.2448(13) 0.0255(18) Uani 1 1 d .
C72 C -0.2788(3) -0.4892(3) -0.0752(12) 0.0226(17) Uani 1 1 d .
H72 H -0.270185 -0.498837 0.070832 0.027 Uiso 1 1 calc R
C73 C -0.3301(3) -0.4999(3) -0.1214(12) 0.0244(18) Uani 1 1 d .
H73 H -0.356937 -0.516521 -0.004603 0.029 Uiso 1 1 calc R
C74 C -0.4968(3) -0.5550(3) -0.4111(12) 0.0195(17) Uani 1 1 d .
C75 C -0.5187(3) -0.5326(3) -0.2669(13) 0.0281(19) Uani 1 1 d .
H75 H -0.499927 -0.512618 -0.132359 0.034 Uiso 1 1 calc R
C76 C -0.5683(3) -0.5396(3) -0.3211(14) 0.034(2) Uani 1 1 d .
H76 H -0.584124 -0.524907 -0.222456 0.041 Uiso 1 1 calc R
C77 C -0.5945(3) -0.5678(3) -0.5177(14) 0.032(2) Uani 1 1 d .
H77 H -0.628013 -0.571944 -0.561415 0.039 Uiso 1 1 calc R
C78 C -0.5705(3) -0.5899(3) -0.6503(14) 0.037(2) Uani 1 1 d .
H78 H -0.589152 -0.610472 -0.783741 0.044 Uiso 1 1 calc R
C79 C -0.4377(3) -0.5936(3) -0.2847(12) 0.0200(17) Uani 1 1 d .
C80 C -0.4076(3) -0.6102(3) -0.4059(12) 0.0238(18) Uani 1 1 d .
H80 H -0.392049 -0.593784 -0.551590 0.029 Uiso 1 1 calc R
C81 C -0.3995(3) -0.6505(3) -0.3195(13) 0.0262(18) Uani 1 1 d .
H81 H -0.378802 -0.662134 -0.403647 0.031 Uiso 1 1 calc R
C82 C -0.4224(3) -0.6728(3) -0.1095(14) 0.031(2) Uani 1 1 d .
C83 C -0.4542(3) -0.6586(3) 0.0152(13) 0.0297(19) Uani 1 1 d .
H83 H -0.470065 -0.675662 0.159390 0.036 Uiso 1 1 calc R
C84 C -0.4623(3) -0.6192(3) -0.0743(12) 0.0250(18) Uani 1 1 d .
H84 H -0.484681 -0.609202 0.006768 0.030 Uiso 1 1 calc R

loop_
_atom_site_aniso_label
_atom_site_aniso_U_11
_atom_site_aniso_U_22
_atom_site_aniso_U_33
_atom_site_aniso_U_23
_atom_site_aniso_U_13
_atom_site_aniso_U_12
F1 0.031(3) 0.040(3) 0.058(3) 0.004(2) 0.008(2) 0.010(3)
F2 0.052(3) 0.037(3) 0.063(3) 0.021(3) 0.015(3) 0.027(3)
N1 0.040(4) 0.029(4) 0.043(4) -0.014(3) -0.009(3) 0.021(4)
N2 0.021(4) 0.031(4) 0.034(4) -0.005(3) 0.002(3) 0.011(3)
C1 0.020(4) 0.021(4) 0.013(4) 0.000(3) -0.002(3) 0.009(3)
C2 0.019(4) 0.016(4) 0.017(4) -0.003(3) -0.003(3) 0.007(3)
C3 0.012(4) 0.024(4) 0.024(4) 0.005(3) -0.006(3) 0.007(4)
C4 0.017(4) 0.023(5) 0.031(5) 0.003(4) -0.001(3) 0.006(4)
C5 0.028(5) 0.027(5) 0.040(5) 0.012(4) -0.013(4) -0.002(4)
C6 0.037(6) 0.035(6) 0.069(7) -0.007(5) -0.030(5) 0.015(5)
C7 0.050(6) 0.028(5) 0.070(7) -0.018(5) -0.017(5) 0.028(5)
C8 0.013(4) 0.021(4) 0.026(4) -0.009(3) -0.008(3) 0.008(3)
C9 0.017(4) 0.019(4) 0.022(4) 0.003(3) 0.007(3) 0.008(3)
C10 0.019(4) 0.034(5) 0.021(4) -0.002(4) -0.003(3) 0.011(4)
C11 0.006(4) 0.020(4) 0.035(5) -0.002(4) 0.006(3) 0.002(3)
C12 0.019(4) 0.021(4) 0.033(5) 0.006(4) 0.009(4) 0.009(4)
C13 0.024(4) 0.029(5) 0.021(4) 0.000(3) 0.006(3) 0.020(4)
C14 0.018(4) 0.020(4) 0.024(4) 0.001(3) 0.000(3) 0.011(4)
C15 0.028(5) 0.031(5) 0.030(4) -0.008(4) 0.004(4) 0.014(4)
C16 0.028(5) 0.022(5) 0.042(5) -0.011(4) -0.011(4) 0.009(4)
C17 0.020(4) 0.028(5) 0.041(5) 0.008(4) 0.006(4) 0.010(4)
C18 0.018(4) 0.032(5) 0.029(5) -0.004(4) 0.008(4) 0.008(4)
C19 0.013(4) 0.023(4) 0.028(4) -0.004(3) 0.002(3) 0.010(4)
C20 0.023(4) 0.026(5) 0.029(4) -0.001(4) 0.000(4) 0.017(4)
C21 0.025(5) 0.022(5) 0.042(5) -0.001(4) 0.003(4) 0.012(4)
C22 0.029(5) 0.021(5) 0.048(6) 0.013(4) 0.010(4) 0.015(4)
C23 0.028(5) 0.050(6) 0.031(5) 0.019(4) 0.011(4) 0.027(5)
C24 0.023(4) 0.026(5) 0.023(4) -0.003(3) -0.003(3) 0.011(4)
F31 0.041(3) 0.027(3) 0.043(3) 0.005(2) -0.001(2) 0.007(2)
F32 0.036(3) 0.057(3) 0.062(3) 0.015(3) 0.022(3) 0.030(3)
N31 0.022(4) 0.027(4) 0.032(4) -0.002(3) -0.002(3) 0.013(3)
N32 0.025(4) 0.025(4) 0.030(4) 0.004(3) -0.002(3) 0.012(3)
C31 0.017(4) 0.021(4) 0.013(4) 0.000(3) -0.001(3) 0.007(3)
C32 0.016(4) 0.020(4) 0.015(4) -0.006(3) -0.007(3) 0.007(3)
C33 0.017(4) 0.007(4) 0.034(5) -0.005(3) 0.000(3) 0.002(3)
C34 0.020(4) 0.021(4) 0.027(4) 0.003(3) 0.003(4) 0.007(4)
C35 0.032(5) 0.031(5) 0.024(4) -0.008(4) 0.004(4) 0.011(4)
C36 0.026(5) 0.028(5) 0.041(5) -0.013(4) 0.003(4) 0.014(4)
C37 0.028(5) 0.028(5) 0.042(5) -0.004(4) -0.005(4) 0.021(4)
C38 0.014(4) 0.018(4) 0.022(4) -0.001(3) -0.001(3) 0.009(3)
C39 0.015(4) 0.024(4) 0.021(4) 0.002(3) 0.004(3) 0.009(3)
C40 0.028(4) 0.023(4) 0.021(4) 0.002(3) 0.002(3) 0.016(4)
C41 0.015(4) 0.015(4) 0.034(5) 0.005(4) -0.006(3) 0.003(3)
C42 0.019(4) 0.031(5) 0.025(4) 0.009(4) 0.003(3) 0.013(4)
C43 0.020(4) 0.018(4) 0.025(4) 0.000(3) 0.002(3) 0.008(4)
C44 0.020(4) 0.018(4) 0.021(4) -0.001(3) 0.000(3) 0.011(4)
C45 0.029(5) 0.021(4) 0.028(4) 0.001(4) -0.007(4) 0.011(4)
C46 0.019(4) 0.029(5) 0.047(5) 0.001(4) -0.009(4) 0.007(4)
C47 0.022(4) 0.018(4) 0.031(5) 0.006(3) 0.005(4) 0.007(4)
C48 0.039(5) 0.024(5) 0.035(5) 0.010(4) -0.001(4) 0.016(4)
C49 0.028(5) 0.017(4) 0.024(4) -0.001(3) -0.002(4) 0.013(4)
C50 0.022(4) 0.018(4) 0.025(4) 0.001(3) -0.001(4) 0.007(4)
C51 0.020(4) 0.025(4) 0.035(5) 0.003(4) 0.000(4) 0.007(4)
C52 0.029(5) 0.037(5) 0.048(6) 0.021(4) 0.020(4) 0.024(4)
C53 0.051(6) 0.044(6) 0.021(4) 0.004(4) 0.010(4) 0.035(5)
C54 0.018(4) 0.023(4) 0.037(5) -0.002(4) -0.004(4) 0.011(4)
F61 0.024(3) 0.045(3) 0.041(3) -0.002(2) -0.006(2) 0.020(2)
F62 0.059(4) 0.035(3) 0.066(3) 0.007(3) -0.018(3) 0.026(3)
N61 0.027(4) 0.024(4) 0.027(4) 0.003(3) 0.004(3) 0.016(3)
N62 0.027(4) 0.035(4) 0.032(4) -0.007(3) 0.000(3) 0.016(3)
C61 0.021(4) 0.025(4) 0.011(4) -0.003(3) -0.001(3) 0.014(4)
C62 0.026(4) 0.022(4) 0.015(4) -0.003(3) 0.001(3) 0.012(4)
C63 0.018(4) 0.017(4) 0.022(4) 0.000(3) 0.006(3) 0.008(3)
C64 0.025(4) 0.027(5) 0.024(4) 0.006(4) 0.002(3) 0.013(4)
C65 0.028(5) 0.058(6) 0.023(4) 0.018(4) 0.010(4) 0.029(5)
C66 0.036(5) 0.035(5) 0.050(6) 0.022(4) 0.019(4) 0.028(5)
C67 0.031(5) 0.023(5) 0.051(6) 0.005(4) 0.015(4) 0.012(4)
C68 0.019(4) 0.015(4) 0.021(4) 0.003(3) -0.005(3) 0.007(3)
C69 0.020(4) 0.021(4) 0.017(4) -0.004(3) -0.004(3) 0.011(4)
C70 0.018(4) 0.025(4) 0.022(4) -0.002(3) -0.001(3) 0.009(4)
C71 0.023(4) 0.026(5) 0.034(5) -0.009(4) -0.005(4) 0.017(4)
C72 0.030(5) 0.023(4) 0.017(4) -0.002(3) -0.004(3) 0.015(4)
C73 0.023(4) 0.023(4) 0.027(4) 0.002(3) 0.007(4) 0.011(4)
C74 0.016(4) 0.015(4) 0.021(4) 0.005(3) 0.002(3) 0.002(3)
C75 0.028(5) 0.026(5) 0.031(5) -0.006(4) 0.002(4) 0.014(4)
C76 0.033(5) 0.030(5) 0.047(5) -0.004(4) 0.008(4) 0.021(4)
C77 0.021(4) 0.034(5) 0.041(5) 0.001(4) 0.001(4) 0.013(4)
C78 0.022(5) 0.048(6) 0.036(5) -0.007(4) -0.007(4) 0.014(4)
C79 0.019(4) 0.020(4) 0.022(4) -0.006(3) -0.001(3) 0.011(4)
C80 0.020(4) 0.020(4) 0.025(4) -0.007(3) -0.009(3) 0.005(4)
C81 0.031(5) 0.024(4) 0.030(5) -0.002(4) -0.006(4) 0.018(4)
C82 0.031(5) 0.017(4) 0.041(5) -0.004(4) -0.019(4) 0.009(4)
C83 0.035(5) 0.022(5) 0.025(4) 0.004(4) -0.005(4) 0.009(4)
C84 0.019(4) 0.021(4) 0.025(4) -0.002(3) 0.001(3) 0.002(4)

loop_
_atom_type_symbol
_atom_type_description
_atom_type_scat_dispersion_real
_atom_type_scat_dispersion_imag
_atom_type_scat_source
C C 0.0033 0.0016 'International Tables Vol C Tables 4.2.6.8 and 6.1.1.4'
H H 0.0000 0.0000 'International Tables Vol C Tables 4.2.6.8 and 6.1.1.4'
F F 0.0171 0.0103 'International Tables Vol C Tables 4.2.6.8 and 6.1.1.4'
N N 0.0061 0.0033 'International Tables Vol C Tables 4.2.6.8 and 6.1.1.4'

loop_
_exptl_crystal_face_index_h
_exptl_crystal_face_index_k
_exptl_crystal_face_index_l
_exptl_crystal_face_perp_dist
_exptl_oxdiff_crystal_face_indexfrac_h
_exptl_oxdiff_crystal_face_indexfrac_k
_exptl_oxdiff_crystal_face_indexfrac_l
_exptl_oxdiff_crystal_face_x
_exptl_oxdiff_crystal_face_y
_exptl_oxdiff_crystal_face_z
36 -4 -2 0.0279 36.0114 -4.0126 -1.9988 0.0759 -0.9845 -0.1473
17 -41 0 0.0177 16.9969 -40.9863 0.0019 -1.0053 -0.0820 0.0001
-17 41 0 0.0177 -16.9969 40.9863 -0.0019 1.0053 0.0820 -0.0001
-36 4 2 0.0279 -36.0114 4.0126 1.9988 -0.0759 0.9845 0.1473
-9 1 -8 0.1615 -8.9851 0.9897 -7.9984 -0.0102 0.1363 -1.0159
7 -1 8 0.1271 6.9846 -0.9891 7.9984 0.0002 -0.0810 1.0100

loop_
_geom_angle_atom_site_label_1
_geom_angle_atom_site_label_2
_geom_angle_atom_site_label_3
_geom_angle
C3 N1 C7 117.5(7)
C14 N2 C18 117.5(6)
C2 C1 C3 122.0(6)
C2 C1 C8 122.5(6)
C3 C1 C8 115.4(6)
C1 C2 C14 121.4(6)
C1 C2 C19 123.0(6)
C19 C2 C14 115.6(6)
N1 C3 C1 117.1(6)
N1 C3 C4 122.1(7)
C4 C3 C1 120.7(7)
C3 C4 H4 120.5
C5 C4 C3 119.1(8)
C5 C4 H4 120.5
C4 C5 H5 120.1
C6 C5 C4 119.9(8)
C6 C5 H5 120.1
C5 C6 H6 120.9
C5 C6 C7 118.1(9)
C7 C6 H6 120.9
N1 C7 C6 123.2(8)
N1 C7 H7 118.4
C6 C7 H7 118.4
C9 C8 C1 118.3(6)
C13 C8 C1 122.9(6)
C13 C8 C9 118.8(7)
C8 C9 H9 119.5
C10 C9 C8 121.1(7)
C10 C9 H9 119.5
C9 C10 H10 120.7
C11 C10 C9 118.5(7)
C11 C10 H10 120.7
F1 C11 C10 120.0(6)
F1 C11 C12 117.3(7)
C10 C11 C12 122.6(7)
C11 C12 H12 120.9
C11 C12 C13 118.2(7)
C13 C12 H12 120.9
C8 C13 C12 120.7(7)
C8 C13 H13 119.6
C12 C13 H13 119.6
N2 C14 C2 117.3(6)
N2 C14 C15 123.0(7)
C15 C14 C2 119.7(6)
C14 C15 H15 120.6
C14 C15 C16 118.9(7)
C16 C15 H15 120.6
C15 C16 H16 120.6
C17 C16 C15 118.8(7)
C17 C16 H16 120.6
C16 C17 H17 120.9
C16 C17 C18 118.3(7)
C18 C17 H17 120.9
N2 C18 C17 123.6(7)
N2 C18 H18 118.2
C17 C18 H18 118.2
C20 C19 C2 121.1(7)
C24 C19 C2 120.7(6)
C24 C19 C20 118.1(7)
C19 C20 H20 119.2
C21 C20 C19 121.6(7)
C21 C20 H20 119.2
C20 C21 H21 120.8
C22 C21 C20 118.5(7)
C22 C21 H21 120.8
F2 C22 C21 119.7(7)
F2 C22 C23 117.3(7)
C21 C22 C23 123.1(7)
C22 C23 H23 121.1
C22 C23 C24 117.8(7)
C24 C23 H23 121.1
C19 C24 C23 120.9(7)
C19 C24 H24 119.5
C23 C24 H24 119.5
C37 N31 C33 117.7(6)
C48 N32 C44 116.9(6)
C32 C31 C33 120.6(6)
C32 C31 C38 124.8(6)
C38 C31 C33 114.6(6)
C31 C32 C44 121.0(6)
C31 C32 C49 121.8(6)
C49 C32 C44 117.2(6)
N31 C33 C31 116.3(6)
N31 C33 C34 121.5(7)
C34 C33 C31 122.2(7)
C33 C34 H34 120.1
C35 C34 C33 119.7(7)
C35 C34 H34 120.1
C34 C35 H35 120.1
C36 C35 C34 119.8(7)
C36 C35 H35 120.1
C35 C36 H36 120.9
C35 C36 C37 118.1(7)
C37 C36 H36 120.9
N31 C37 C36 123.0(7)
N31 C37 H37 118.5
C36 C37 H37 118.5
C39 C38 C31 119.8(6)
C39 C38 C43 118.6(7)
C43 C38 C31 121.6(6)
C38 C39 H39 119.2
C38 C39 C40 121.7(6)
C40 C39 H39 119.2
C39 C40 H40 120.7
C41 C40 C39 118.5(7)
C41 C40 H40 120.7
F31 C41 C42 117.7(6)
C40 C41 F31 119.6(7)
C40 C41 C42 122.6(7)
C41 C42 H42 120.9
C41 C42 C43 118.2(7)
C43 C42 H42 120.9
C38 C43 H43 119.8
C42 C43 C38 120.4(7)
C42 C43 H43 119.8
N32 C44 C32 115.8(6)
N32 C44 C45 122.0(7)
C45 C44 C32 122.2(6)
C44 C45 H45 119.9
C44 C45 C46 120.2(7)
C46 C45 H45 119.9
C45 C46 H46 121.0
C47 C46 C45 118.0(7)
C47 C46 H46 121.0
C46 C47 H47 120.5
C46 C47 C48 118.9(7)
C48 C47 H47 120.5
N32 C48 C47 123.9(7)
N32 C48 H48 118.0
C47 C48 H48 118.0
C50 C49 C32 121.0(6)
C54 C49 C32 120.6(6)
C54 C49 C50 118.2(7)
C49 C50 H50 119.2
C51 C50 C49 121.6(7)
C51 C50 H50 119.2
C50 C51 H51 121.2
C50 C51 C52 117.7(7)
C52 C51 H51 121.2
F32 C52 C51 118.1(8)
F32 C52 C53 118.4(8)
C53 C52 C51 123.5(7)
C52 C53 H53 121.4
C52 C53 C54 117.2(7)
C54 C53 H53 121.4
C49 C54 H54 119.2
C53 C54 C49 121.7(7)
C53 C54 H54 119.2
C67 N61 C63 116.3(6)
C74 N62 C78 116.4(7)
C62 C61 C63 122.0(6)
C62 C61 C68 123.4(6)
C63 C61 C68 114.6(6)
C61 C62 C74 120.6(6)
C61 C62 C79 121.3(7)
C79 C62 C74 118.0(6)
N61 C63 C61 115.0(6)
N61 C63 C64 123.2(7)
C64 C63 C61 121.7(6)
C63 C64 H64 120.9
C65 C64 C63 118.2(7)
C65 C64 H64 120.9
C64 C65 H65 119.7
C64 C65 C66 120.6(7)
C66 C65 H65 119.7
C65 C66 H66 121.2
C67 C66 C65 117.5(7)
C67 C66 H66 121.2
N61 C67 C66 124.1(8)
N61 C67 H67 117.9
C66 C67 H67 117.9
C69 C68 C61 119.8(6)
C69 C68 C73 118.1(6)
C73 C68 C61 122.0(6)
C68 C69 H69 118.9
C70 C69 C68 122.2(6)
C70 C69 H69 118.9
C69 C70 H70 121.4
C69 C70 C71 117.3(7)
C71 C70 H70 121.4
F61 C71 C70 118.1(7)
C72 C71 F61 118.6(6)
C72 C71 C70 123.3(7)
C71 C72 H72 120.8
C71 C72 C73 118.4(7)
C73 C72 H72 120.8
C68 C73 H73 119.7
C72 C73 C68 120.6(7)
C72 C73 H73 119.7
N62 C74 C62 115.8(6)
N62 C74 C75 122.7(7)
C75 C74 C62 121.5(6)
C74 C75 H75 120.5
C76 C75 C74 119.1(7)
C76 C75 H75 120.5
C75 C76 H76 120.1
C77 C76 C75 119.7(7)
C77 C76 H76 120.1
C76 C77 H77 121.1
C76 C77 C78 117.8(7)
C78 C77 H77 121.1
N62 C78 C77 124.3(7)
N62 C78 H78 117.9
C77 C78 H78 117.9
C80 C79 C62 121.0(6)
C80 C79 C84 119.2(7)
C84 C79 C62 119.6(6)
C79 C80 H80 119.4
C79 C80 C81 121.3(7)
C81 C80 H80 119.4
C80 C81 H81 121.3
C82 C81 C80 117.4(7)
C82 C81 H81 121.3
F62 C82 C83 118.1(7)
C81 C82 F62 118.4(8)
C81 C82 C83 123.4(7)
C82 C83 H83 120.8
C84 C83 C82 118.3(7)
C84 C83 H83 120.8
C79 C84 H84 119.9
C83 C84 C79 120.2(7)
C83 C84 H84 119.9

loop_
_geom_bond_atom_site_label_1
_geom_bond_atom_site_label_2
_geom_bond_distance
F1 C11 1.356(8)
F2 C22 1.358(8)
N1 C3 1.348(9)
N1 C7 1.355(10)
N2 C14 1.330(8)
N2 C18 1.347(9)
C1 C2 1.340(9)
C1 C3 1.495(10)
C1 C8 1.498(9)
C2 C14 1.498(9)
C2 C19 1.487(10)
C3 C4 1.389(9)
C4 H4 0.9500
C4 C5 1.375(10)
C5 H5 0.9500
C5 C6 1.375(12)
C6 H6 0.9500
C6 C7 1.384(12)
C7 H7 0.9500
C8 C9 1.398(9)
C8 C13 1.391(9)
C9 H9 0.9500
C9 C10 1.383(9)
C10 H10 0.9500
C10 C11 1.369(10)
C11 C12 1.383(10)
C12 H12 0.9500
C12 C13 1.393(9)
C13 H13 0.9500
C14 C15 1.370(10)
C15 H15 0.9500
C15 C16 1.409(10)
C16 H16 0.9500
C16 C17 1.364(10)
C17 H17 0.9500
C17 C18 1.384(10)
C18 H18 0.9500
C19 C20 1.400(10)
C19 C24 1.390(9)
C20 H20 0.9500
C20 C21 1.371(10)
C21 H21 0.9500
C21 C22 1.365(10)
C22 C23 1.375(11)
C23 H23 0.9500
C23 C24 1.400(10)
C24 H24 0.9500
F31 C41 1.369(8)
F32 C52 1.367(8)
N31 C33 1.352(9)
N31 C37 1.343(9)
N32 C44 1.354(8)
N32 C48 1.348(9)
C31 C32 1.346(9)
C31 C33 1.493(9)
C31 C38 1.492(10)
C32 C44 1.494(9)
C32 C49 1.488(9)
C33 C34 1.380(9)
C34 H34 0.9500
C34 C35 1.371(10)
C35 H35 0.9500
C35 C36 1.358(11)
C36 H36 0.9500
C36 C37 1.392(10)
C37 H37 0.9500
C38 C39 1.372(9)
C38 C43 1.404(9)
C39 H39 0.9500
C39 C40 1.382(10)
C40 H40 0.9500
C40 C41 1.357(9)
C41 C42 1.382(10)
C42 H42 0.9500
C42 C43 1.387(9)
C43 H43 0.9500
C44 C45 1.367(9)
C45 H45 0.9500
C45 C46 1.398(10)
C46 H46 0.9500
C46 C47 1.370(10)
C47 H47 0.9500
C47 C48 1.371(10)
C48 H48 0.9500
C49 C50 1.398(9)
C49 C54 1.389(9)
C50 H50 0.9500
C50 C51 1.371(10)
C51 H51 0.9500
C51 C52 1.383(11)
C52 C53 1.375(11)
C53 H53 0.9500
C53 C54 1.388(10)
C54 H54 0.9500
F61 C71 1.372(8)
F62 C82 1.367(8)
N61 C63 1.366(9)
N61 C67 1.341(9)
N62 C74 1.348(9)
N62 C78 1.355(9)
C61 C62 1.350(9)
C61 C63 1.497(9)
C61 C68 1.501(9)
C62 C74 1.502(10)
C62 C79 1.494(9)
C63 C64 1.380(9)
C64 H64 0.9500
C64 C65 1.368(10)
C65 H65 0.9500
C65 C66 1.382(11)
C66 H66 0.9500
C66 C67 1.380(11)
C67 H67 0.9500
C68 C69 1.392(9)
C68 C73 1.396(9)
C69 H69 0.9500
C69 C70 1.373(9)
C70 H70 0.9500
C70 C71 1.375(9)
C71 C72 1.368(10)
C72 H72 0.9500
C72 C73 1.382(10)
C73 H73 0.9500
C74 C75 1.384(10)
C75 H75 0.9500
C75 C76 1.380(11)
C76 H76 0.9500
C76 C77 1.370(11)
C77 H77 0.9500
C77 C78 1.382(10)
C78 H78 0.9500
C79 C80 1.373(10)
C79 C84 1.402(9)
C80 H80 0.9500
C80 C81 1.393(9)
C81 H81 0.9500
C81 C82 1.362(10)
C82 C83 1.379(11)
C83 H83 0.9500
C83 C84 1.375(10)
C84 H84 0.9500

loop_
_geom_torsion_atom_site_label_1
_geom_torsion_atom_site_label_2
_geom_torsion_atom_site_label_3
_geom_torsion_atom_site_label_4
_geom_torsion
F1 C11 C12 C13 -177.4(6)
F2 C22 C23 C24 179.7(6)
N1 C3 C4 C5 -2.2(10)
N2 C14 C15 C16 0.4(12)
C1 C2 C14 N2 107.9(8)
C1 C2 C14 C15 -73.9(9)
C1 C2 C19 C20 -58.1(10)
C1 C2 C19 C24 118.4(8)
C1 C3 C4 C5 178.7(6)
C1 C8 C9 C10 -175.7(7)
C1 C8 C13 C12 175.7(6)
C2 C1 C3 N1 121.9(7)
C2 C1 C3 C4 -59.0(9)
C2 C1 C8 C9 129.6(7)
C2 C1 C8 C13 -48.0(10)
C2 C14 C15 C16 -177.7(7)
C2 C19 C20 C21 176.4(6)
C2 C19 C24 C23 -175.3(6)
C3 N1 C7 C6 -1.2(12)
C3 C1 C2 C14 -5.6(10)
C3 C1 C2 C19 174.5(6)
C3 C1 C8 C9 -49.5(9)
C3 C1 C8 C13 132.8(7)
C3 C4 C5 C6 0.2(11)
C4 C5 C6 C7 1.1(12)
C5 C6 C7 N1 -0.6(13)
C7 N1 C3 C1 -178.2(6)
C7 N1 C3 C4 2.7(11)
C8 C1 C2 C14 175.3(6)
C8 C1 C2 C19 -4.6(10)
C8 C1 C3 N1 -58.9(8)
C8 C1 C3 C4 120.2(7)
C8 C9 C10 C11 -1.3(11)
C9 C8 C13 C12 -1.9(10)
C9 C10 C11 F1 177.5(6)
C9 C10 C11 C12 0.4(11)
C10 C11 C12 C13 -0.2(11)
C11 C12 C13 C8 1.0(10)
C13 C8 C9 C10 2.1(10)
C14 N2 C18 C17 -1.0(11)
C14 C2 C19 C20 122.0(7)
C14 C2 C19 C24 -61.6(9)
C14 C15 C16 C17 -1.5(11)
C15 C16 C17 C18 1.4(11)
C16 C17 C18 N2 -0.1(12)
C18 N2 C14 C2 179.0(6)
C18 N2 C14 C15 0.9(11)
C19 C2 C14 N2 -72.2(8)
C19 C2 C14 C15 106.0(8)
C19 C20 C21 C22 -1.5(11)
C20 C19 C24 C23 1.3(10)
C20 C21 C22 F2 -178.6(6)
C20 C21 C22 C23 2.1(12)
C21 C22 C23 C24 -1.0(11)
C22 C23 C24 C19 -0.7(11)
C24 C19 C20 C21 -0.1(10)
F31 C41 C42 C43 179.7(6)
F32 C52 C53 C54 179.3(6)
N31 C33 C34 C35 -1.8(11)
N32 C44 C45 C46 -2.4(11)
C31 C32 C44 N32 112.1(7)
C31 C32 C44 C45 -70.5(9)
C31 C32 C49 C50 -56.0(10)
C31 C32 C49 C54 119.0(8)
C31 C33 C34 C35 -178.8(7)
C31 C38 C39 C40 -179.2(6)
C31 C38 C43 C42 -179.8(6)
C32 C31 C33 N31 117.6(7)
C32 C31 C33 C34 -65.3(9)
C32 C31 C38 C39 133.0(7)
C32 C31 C38 C43 -47.9(10)
C32 C44 C45 C46 -179.6(7)
C32 C49 C50 C51 173.6(7)
C32 C49 C54 C53 -173.8(7)
C33 N31 C37 C36 -2.7(11)
C33 C31 C32 C44 -6.1(10)
C33 C31 C32 C49 176.1(6)
C33 C31 C38 C39 -45.9(9)
C33 C31 C38 C43 133.3(7)
C33 C34 C35 C36 -1.4(11)
C34 C35 C36 C37 2.5(11)
C35 C36 C37 N31 -0.4(12)
C37 N31 C33 C31 -179.1(6)
C37 N31 C33 C34 3.8(10)
C38 C31 C32 C44 175.2(6)
C38 C31 C32 C49 -2.6(10)
C38 C31 C33 N31 -63.5(8)
C38 C31 C33 C34 113.6(7)
C38 C39 C40 C41 -1.5(11)
C39 C38 C43 C42 -0.7(10)
C39 C40 C41 F31 -178.7(6)
C39 C40 C41 C42 0.3(11)
C40 C41 C42 C43 0.6(11)
C41 C42 C43 C38 -0.4(10)
C43 C38 C39 C40 1.7(10)
C44 N32 C48 C47 -2.5(11)
C44 C32 C49 C50 126.0(7)
C44 C32 C49 C54 -58.9(9)
C44 C45 C46 C47 1.1(11)
C45 C46 C47 C48 -0.6(11)
C46 C47 C48 N32 1.4(12)
C48 N32 C44 C32 -179.6(6)
C48 N32 C44 C45 3.0(10)
C49 C32 C44 N32 -70.0(8)
C49 C32 C44 C45 107.4(8)
C49 C50 C51 C52 -0.2(11)
C50 C49 C54 C53 1.4(11)
C50 C51 C52 F32 -179.4(6)
C50 C51 C52 C53 2.1(12)
C51 C52 C53 C54 -2.2(12)
C52 C53 C54 C49 0.4(11)
C54 C49 C50 C51 -1.5(10)
F61 C71 C72 C73 180.0(6)
F62 C82 C83 C84 179.7(6)
N61 C63 C64 C65 0.5(10)
N62 C74 C75 C76 -0.8(11)
C61 C62 C74 N62 110.1(7)
C61 C62 C74 C75 -68.3(9)
C61 C62 C79 C80 -57.5(9)
C61 C62 C79 C84 119.0(8)
C61 C63 C64 C65 -176.1(6)
C61 C68 C69 C70 -178.7(6)
C61 C68 C73 C72 179.2(6)
C62 C61 C63 N61 125.7(7)
C62 C61 C63 C64 -57.4(9)
C62 C61 C68 C69 131.0(7)
C62 C61 C68 C73 -51.1(10)
C62 C74 C75 C76 177.5(7)
C62 C79 C80 C81 174.2(6)
C62 C79 C84 C83 -173.4(7)
C63 N61 C67 C66 -2.6(11)
C63 C61 C62 C74 -6.1(10)
C63 C61 C62 C79 175.4(6)
C63 C61 C68 C69 -47.3(9)
C63 C61 C68 C73 130.6(7)
C63 C64 C65 C66 -1.1(11)
C64 C65 C66 C67 -0.1(11)
C65 C66 C67 N61 2.1(12)
C67 N61 C63 C61 178.1(6)
C67 N61 C63 C64 1.3(10)
C68 C61 C62 C74 175.7(6)
C68 C61 C62 C79 -2.9(10)
C68 C61 C63 N61 -55.9(8)
C68 C61 C63 C64 121.0(7)
C68 C69 C70 C71 -2.0(11)
C69 C68 C73 C72 -2.9(10)
C69 C70 C71 F61 -179.6(6)
C69 C70 C71 C72 0.3(11)
C70 C71 C72 C73 0.1(11)
C71 C72 C73 C68 1.3(11)
C73 C68 C69 C70 3.3(10)
C74 N62 C78 C77 0.3(12)
C74 C62 C79 C80 123.9(7)
C74 C62 C79 C84 -59.6(9)
C74 C75 C76 C77 -1.0(11)
C75 C76 C77 C78 2.3(12)
C76 C77 C78 N62 -2.0(13)
C78 N62 C74 C62 -177.2(7)
C78 N62 C74 C75 1.2(10)
C79 C62 C74 N62 -71.3(8)
C79 C62 C74 C75 110.3(8)
C79 C80 C81 C82 -0.3(10)
C80 C79 C84 C83 3.2(11)
C80 C81 C82 F62 -178.9(6)
C80 C81 C82 C83 2.3(11)
C81 C82 C83 C84 -1.5(12)
C82 C83 C84 C79 -1.3(11)
C84 C79 C80 C81 -2.4(10)

loop_
_twin_individual_id
_twin_individual_mass_fraction_refined
1 0.921(2)
2 0.079(2)
